data_7216535
loop_
_publ_author_name
'Jones, Charlotte L.'
'Wilson, Chick C.'
'Thomas, Lynne H.'

_publ_section_title
;
 Turning colour on and off using molecular disorder and proton transfer in
 multi-component molecular complexes
;
_journal_issue 26
_journal_name_full CrystEngComm
_journal_page_first 5849
_journal_paper_doi 10.1039/c4ce00229f
_journal_volume 16
_journal_year 2014
_chemical_formula_sum 'C32 H26 I3 N7 O14'
_chemical_formula_weight 1113.30
_chemical_name_systematic
;
 ?
;
_space_group_IT_number 2
_symmetry_space_group_name_Hall '-P 1'
_symmetry_space_group_name_H-M 'P -1'
_atom_sites_solution_hydrogens mixed
_atom_sites_solution_primary direct
_atom_sites_solution_secondary difmap
_audit_creation_method SHELXL-97
_cell_angle_alpha 94.099(4)
_cell_angle_beta 103.810(4)
_cell_angle_gamma 92.568(4)
_cell_formula_units_Z 1
_cell_length_a 9.0879(11)
_cell_length_b 9.9637(12)
_cell_length_c 10.5749(12)
_cell_measurement_temperature 100
_cell_volume 925.60(19)
_computing_structure_refinement 'SHELXL-97 (Sheldrick, 2008)'
_diffrn_ambient_temperature 100
_diffrn_measured_fraction_theta_full 0.996
_diffrn_measured_fraction_theta_max 0.996
_diffrn_radiation_monochromator graphite
_diffrn_radiation_source 'fine-focus sealed tube'
_diffrn_radiation_type MoK\a
_diffrn_radiation_wavelength 0.71075
_diffrn_reflns_av_R_equivalents 0.0356
_diffrn_reflns_av_sigmaI/netI 0.0255
_diffrn_reflns_limit_h_max 11
_diffrn_reflns_limit_h_min -11
_diffrn_reflns_limit_k_max 12
_diffrn_reflns_limit_k_min -12
_diffrn_reflns_limit_l_max 13
_diffrn_reflns_limit_l_min -13
_diffrn_reflns_number 22287
_diffrn_reflns_theta_full 27.49
_diffrn_reflns_theta_max 27.49
_diffrn_reflns_theta_min 2.99
_exptl_absorpt_coefficient_mu 2.611
_exptl_absorpt_correction_T_max 1.0000
_exptl_absorpt_correction_T_min 0.7820
_exptl_absorpt_correction_type multi-scan
_exptl_absorpt_process_details 'ABSCOR (Rigaku, 1995)'
_exptl_crystal_density_diffrn 1.997
_exptl_crystal_density_method 'not measured'
_exptl_crystal_F_000 538
_refine_diff_density_max 1.209
_refine_diff_density_min -1.434
_refine_diff_density_rms 0.144
_refine_ls_extinction_method none
_refine_ls_goodness_of_fit_ref 1.193
_refine_ls_hydrogen_treatment mixed
_refine_ls_matrix_type full
_refine_ls_number_parameters 257
_refine_ls_number_reflns 4221
_refine_ls_number_restraints 4
_refine_ls_restrained_S_all 1.194
_refine_ls_R_factor_all 0.0657
_refine_ls_R_factor_gt 0.0392
_refine_ls_shift/su_max 0.000
_refine_ls_shift/su_mean 0.000
_refine_ls_structure_factor_coef Fsqd
_refine_ls_weighting_details 'calc w=1/[\s^2^(Fo^2^)+(0.0232P)^2^+3.1374P] where P=(Fo^2^+2Fc^2^)/3'
_refine_ls_weighting_scheme calc
_refine_ls_wR_factor_gt 0.0788
_refine_ls_wR_factor_ref 0.1110
_reflns_number_gt 3036
_reflns_number_total 4221
_reflns_threshold_expression >2\s(I)
_cod_data_source_file c4ce00229f2.cif
_cod_data_source_block 4ia_35dnsa_ipa_21_rt
_cod_depositor_comments
;
The following automatic conversions were performed:

'_exptl_absorpt_correction_type' value 'Multi-scan' changed to
'multi-scan' according to
/usr/data/users/saulius/crontab/automatic-downloads/rss-feeds/RSC/lib/dictionaries/cif_core.dic
dictionary named 'cif_core.dic' version 2.4.2 from 2011-04-26.

Automatic conversion script
Id: cif_fix_values 2281 2013-09-26 08:29:07Z andrius 

 Adding full bibliography for 7216532--7216537.cif.
;
_cod_original_cell_volume 925.59(19)
_cod_original_sg_symbol_H-M P-1
_cod_database_code 7216535

loop_
_symmetry_equiv_pos_as_xyz
'x, y, z'
'-x, -y, -z'

loop_
_atom_site_label
_atom_site_type_symbol
_atom_site_fract_x
_atom_site_fract_y
_atom_site_fract_z
_atom_site_U_iso_or_equiv
_atom_site_adp_type
_atom_site_occupancy
_atom_site_symmetry_multiplicity
_atom_site_calc_flag
_atom_site_refinement_flags
_atom_site_disorder_assembly
_atom_site_disorder_group
I2 I 0.82654(11) -0.06100(12) 0.58980(13) 0.0639(3) Uani 0.50 1 d PD A 1
N70 N 0.1447(16) 0.0892(16) 0.4017(18) 0.0639(3) Uani 0.50 1 d PD B 1
H70A H 0.1245 0.1723 0.4116 0.077 Uiso 0.50 1 calc PR B 1
H70B H 0.0735 0.0294 0.3645 0.077 Uiso 0.50 1 calc PR B 1
C70 C 0.5609(7) 0.1162(7) 0.5472(8) 0.0571(12) Uani 0.50 1 d PGD C 1
H70 H 0.6362 0.1824 0.5871 0.068 Uiso 0.50 1 calc PR C 1
C71 C 0.5983(6) -0.0161(8) 0.5272(9) 0.0571(12) Uani 0.50 1 d PGD . 1
C72 C 0.4857(7) -0.1152(6) 0.4674(8) 0.0571(12) Uani 0.50 1 d PGD . 1
H72 H 0.5108 -0.2037 0.4541 0.068 Uiso 0.50 1 calc PR C 1
C73 C 0.3357(6) -0.0820(7) 0.4276(7) 0.0571(12) Uani 0.50 1 d PGD C 1
H73 H 0.2604 -0.1482 0.3876 0.068 Uiso 0.50 1 calc PR C 1
C74 C 0.2983(6) 0.0503(7) 0.4476(7) 0.0571(12) Uani 0.50 1 d PGD . 1
C75 C 0.4108(8) 0.1494(6) 0.5073(7) 0.0571(12) Uani 0.50 1 d PGD C 1
H75 H 0.3858 0.2379 0.5207 0.068 Uiso 0.50 1 calc PR C 1
N4 N -0.1016(5) 0.6238(4) 0.1311(4) 0.0363(9) Uani 1 1 d D . .
H7 H 0.476(9) -0.389(7) 0.062(7) 0.09(2) Uiso 1 1 d . . .
H21 H -0.051(7) 0.672(6) 0.079(6) 0.057(17) Uiso 1 1 d . . .
H20 H -0.130(5) 0.550(5) 0.096(5) 0.028(13) Uiso 1 1 d . . .
H22 H -0.186(7) 0.670(6) 0.137(5) 0.052(16) Uiso 1 1 d . . .
I1 I 0.36613(4) 0.54214(4) 0.66137(4) 0.05879(15) Uani 1 1 d D . .
O3 O 0.1526(4) -0.3553(3) 0.0040(3) 0.0435(8) Uani 1 1 d . . .
O1 O 0.6072(4) -0.2747(3) 0.1240(4) 0.0447(8) Uani 1 1 d . . .
O2 O 0.3825(4) -0.4263(4) 0.0321(4) 0.0524(10) Uani 1 1 d . . .
N1 N 0.7445(4) -0.0057(4) 0.2184(4) 0.0416(9) Uani 1 1 d . . .
C6 C 0.5242(5) -0.1735(4) 0.1286(4) 0.0329(9) Uani 1 1 d . . .
O7 O 0.8331(4) -0.0902(4) 0.2064(6) 0.0795(15) Uani 1 1 d . . .
O4 O 0.1047(4) 0.1373(4) 0.0629(6) 0.0797(15) Uani 1 1 d . . .
C2 C 0.2695(5) -0.0859(5) 0.0816(4) 0.0345(9) Uani 1 1 d . . .
H2 H 0.1647 -0.1002 0.0517 0.041 Uiso 1 1 calc R . .
O5 O 0.2987(4) 0.2704(4) 0.1492(5) 0.0616(11) Uani 1 1 d . . .
C9 C 0.0020(5) 0.6011(4) 0.2565(4) 0.0353(10) Uani 1 1 d D . .
C4 C 0.4894(5) 0.0673(5) 0.1713(4) 0.0344(9) Uani 1 1 d . . .
H4 H 0.5304 0.1540 0.2020 0.041 Uiso 1 1 calc R . .
C20 C 0.2900(5) -0.3301(5) 0.0377(5) 0.0359(10) Uani 1 1 d . . .
N2 N 0.2401(5) 0.1580(4) 0.1127(4) 0.0468(10) Uani 1 1 d . . .
C1 C 0.3618(5) -0.1929(4) 0.0848(4) 0.0315(9) Uani 1 1 d . . .
O6 O 0.7879(4) 0.1089(4) 0.2619(5) 0.0738(14) Uani 1 1 d . . .
C3 C 0.3350(5) 0.0426(4) 0.1234(5) 0.0344(9) Uani 1 1 d . . .
C12 C 0.2055(5) 0.5654(5) 0.4868(5) 0.0409(11) Uani 1 1 d D . .
C8 C 0.1044(6) 0.5024(5) 0.2593(5) 0.0463(12) Uani 1 1 d . . .
H8 H 0.1039 0.4481 0.1839 0.056 Uiso 1 1 calc R . .
C5 C 0.5821(5) -0.0390(4) 0.1729(4) 0.0331(9) Uani 1 1 d . . .
C10 C -0.0021(6) 0.6785(5) 0.3678(5) 0.0456(12) Uani 1 1 d . . .
H10 H -0.0735 0.7429 0.3650 0.055 Uiso 1 1 calc R . .
C13 C 0.2075(6) 0.4852(6) 0.3752(5) 0.0495(13) Uani 1 1 d . . .
H13 H 0.2780 0.4199 0.3781 0.059 Uiso 1 1 calc R . .
C11 C 0.1003(6) 0.6606(5) 0.4845(5) 0.0484(12) Uani 1 1 d . . .
H11 H 0.0979 0.7125 0.5606 0.058 Uiso 1 1 calc R . .

loop_
_atom_site_aniso_label
_atom_site_aniso_U_11
_atom_site_aniso_U_22
_atom_site_aniso_U_33
_atom_site_aniso_U_23
_atom_site_aniso_U_13
_atom_site_aniso_U_12
I2 0.0503(5) 0.0766(7) 0.0717(5) 0.0157(5) 0.0225(4) 0.0213(4)
N70 0.0503(5) 0.0766(7) 0.0717(5) 0.0157(5) 0.0225(4) 0.0213(4)
C70 0.053(3) 0.063(3) 0.052(3) 0.007(2) 0.008(3) -0.013(3)
C71 0.053(3) 0.063(3) 0.052(3) 0.007(2) 0.008(3) -0.013(3)
C72 0.053(3) 0.063(3) 0.052(3) 0.007(2) 0.008(3) -0.013(3)
C73 0.053(3) 0.063(3) 0.052(3) 0.007(2) 0.008(3) -0.013(3)
C74 0.053(3) 0.063(3) 0.052(3) 0.007(2) 0.008(3) -0.013(3)
C75 0.053(3) 0.063(3) 0.052(3) 0.007(2) 0.008(3) -0.013(3)
N4 0.029(2) 0.031(2) 0.044(2) -0.0013(18) 0.0003(17) 0.0030(17)
I1 0.0494(2) 0.0667(3) 0.0505(2) 0.00808(17) -0.00777(16) 0.00306(17)
O3 0.0362(18) 0.0341(17) 0.056(2) -0.0030(15) 0.0055(15) 0.0000(14)
O1 0.0315(16) 0.0338(17) 0.065(2) -0.0036(15) 0.0044(15) 0.0092(13)
O2 0.0329(18) 0.0341(18) 0.083(3) -0.0109(18) 0.0050(18) 0.0039(15)
N1 0.033(2) 0.042(2) 0.044(2) -0.0030(18) -0.0007(17) 0.0053(17)
C6 0.032(2) 0.031(2) 0.033(2) 0.0007(17) 0.0025(17) 0.0075(17)
O7 0.0321(19) 0.049(2) 0.143(4) -0.013(3) -0.004(2) 0.0109(17)
O4 0.033(2) 0.052(2) 0.138(4) -0.007(3) -0.007(2) 0.0155(18)
C2 0.0230(19) 0.038(2) 0.040(2) 0.0019(19) 0.0029(17) 0.0049(17)
O5 0.050(2) 0.0320(19) 0.094(3) -0.0108(19) 0.006(2) 0.0064(16)
C9 0.025(2) 0.034(2) 0.043(2) -0.0019(19) 0.0022(18) 0.0029(17)
C4 0.034(2) 0.035(2) 0.031(2) 0.0009(17) 0.0022(17) 0.0034(18)
C20 0.029(2) 0.035(2) 0.041(2) 0.0016(19) 0.0033(18) 0.0017(18)
N2 0.038(2) 0.036(2) 0.062(3) -0.0023(19) 0.005(2) 0.0101(18)
C1 0.028(2) 0.030(2) 0.034(2) 0.0025(17) 0.0037(17) 0.0022(16)
O6 0.038(2) 0.050(2) 0.115(4) -0.034(2) -0.004(2) -0.0032(17)
C3 0.033(2) 0.024(2) 0.045(2) -0.0013(18) 0.0057(18) 0.0086(17)
C12 0.033(2) 0.039(3) 0.044(3) 0.005(2) -0.0031(19) -0.0001(19)
C8 0.044(3) 0.048(3) 0.044(3) -0.006(2) 0.005(2) 0.015(2)
C5 0.028(2) 0.036(2) 0.032(2) 0.0030(17) 0.0003(17) 0.0043(17)
C10 0.041(3) 0.037(3) 0.053(3) -0.007(2) 0.003(2) 0.013(2)
C13 0.043(3) 0.054(3) 0.051(3) 0.002(2) 0.006(2) 0.019(2)
C11 0.049(3) 0.045(3) 0.043(3) -0.012(2) 0.000(2) 0.006(2)

loop_
_atom_type_symbol
_atom_type_description
_atom_type_scat_dispersion_real
_atom_type_scat_dispersion_imag
_atom_type_scat_source
C C 0.0033 0.0016 'International Tables Vol C Tables 4.2.6.8 and 6.1.1.4'
H H 0.0000 0.0000 'International Tables Vol C Tables 4.2.6.8 and 6.1.1.4'
I I -0.4742 1.8119 'International Tables Vol C Tables 4.2.6.8 and 6.1.1.4'
N N 0.0061 0.0033 'International Tables Vol C Tables 4.2.6.8 and 6.1.1.4'
O O 0.0106 0.0060 'International Tables Vol C Tables 4.2.6.8 and 6.1.1.4'

loop_
_geom_angle_atom_site_label_1
_geom_angle_atom_site_label_2
_geom_angle_atom_site_label_3
_geom_angle
_geom_angle_site_symmetry_1
_geom_angle_site_symmetry_3
C71 C70 C75 120.0 . .
C70 C71 C72 120.0 . .
C70 C71 C72 15.0(4) . 2_656
C72 C71 C72 105.0(4) . 2_656
C70 C71 C70 110.2(4) . 2_656
C72 C71 C70 9.8(4) . 2_656
C72 C71 C70 95.2(6) 2_656 2_656
C70 C71 I2 118.5(4) . .
C72 C71 I2 121.5(4) . .
C72 C71 I2 133.5(5) 2_656 .
C70 C71 I2 131.4(7) 2_656 .
C73 C72 C71 120.0 . .
C73 C72 C74 147.0(5) . 2_656
C71 C72 C74 27.0(5) . 2_656
C72 C73 C74 120.0 . .
C75 C74 C73 120.0 . .
C75 C74 N70 118.6(7) . .
C73 C74 N70 121.3(7) . .
C75 C74 C72 27.0(4) . 2_656
C73 C74 C72 93.0(4) . 2_656
N70 C74 C72 145.6(8) . 2_656
C74 C75 C70 120.0 . .
O7 N1 O6 121.5(4) . .
O7 N1 C5 119.8(4) . .
O6 N1 C5 118.6(4) . .
O1 C6 C5 124.5(4) . .
O1 C6 C1 119.8(4) . .
C5 C6 C1 115.7(4) . .
C1 C2 C3 119.2(4) . .
C10 C9 C8 121.0(4) . .
C10 C9 N4 120.1(4) . .
C8 C9 N4 118.9(4) . .
C3 C4 C5 118.8(4) . .
O3 C20 O2 120.1(4) . .
O3 C20 C1 123.6(4) . .
O2 C20 C1 116.4(4) . .
O5 N2 O4 122.5(4) . .
O5 N2 C3 119.4(4) . .
O4 N2 C3 118.1(4) . .
C2 C1 C6 121.6(4) . .
C2 C1 C20 118.6(4) . .
C6 C1 C20 119.8(4) . .
C4 C3 C2 122.1(4) . .
C4 C3 N2 118.0(4) . .
C2 C3 N2 119.9(4) . .
C11 C12 C13 120.8(4) . .
C11 C12 I1 119.7(4) . .
C13 C12 I1 119.5(4) . .
C13 C8 C9 119.3(5) . .
C4 C5 C6 122.5(4) . .
C4 C5 N1 116.3(4) . .
C6 C5 N1 121.1(4) . .
C9 C10 C11 119.8(4) . .
C8 C13 C12 119.7(5) . .
C12 C11 C10 119.3(5) . .

loop_
_geom_bond_atom_site_label_1
_geom_bond_atom_site_label_2
_geom_bond_distance
_geom_bond_site_symmetry_2
I2 C71 2.100(5) .
N70 C74 1.444(13) .
C70 C71 1.3900 .
C70 C75 1.3900 .
C71 C72 1.3900 .
C71 C72 1.548(14) 2_656
C71 C70 1.709(10) 2_656
C72 C73 1.3900 .
C72 C74 2.010(13) 2_656
C73 C74 1.3900 .
C74 C75 1.3900 .
C74 C72 2.010(10) 2_656
N4 C9 1.471(6) .
I1 C12 2.097(4) .
O3 C20 1.223(5) .
O1 C6 1.292(5) .
O2 C20 1.311(6) .
N1 O7 1.211(5) .
N1 O6 1.212(5) .
N1 C5 1.454(6) .
C6 C5 1.421(6) .
C6 C1 1.437(6) .
O4 N2 1.219(5) .
C2 C1 1.383(6) .
C2 C3 1.384(6) .
O5 N2 1.214(5) .
C9 C10 1.369(7) .
C9 C8 1.381(6) .
C4 C3 1.377(6) .
C4 C5 1.381(6) .
C20 C1 1.486(6) .
N2 C3 1.463(5) .
C12 C11 1.374(7) .
C12 C13 1.382(7) .
C8 C13 1.380(7) .
C10 C11 1.386(7) .
